data_7049741
loop_
_publ_author_name
'Wang, Yingxia'
'Eichhoefer, Andreas'
'Weigend, Florian'
'Fenske, Dieter'
'Fuhr, Olaf'

_publ_section_title
;
 The coordination behavior of
 2,3-bis(diphenylphosphino)maleic-N-phenylimide towards copper, silver,
 gold and palladium
;
_journal_name_full 'Dalton Transactions'
_journal_paper_doi 10.1039/C8DT05003A
_journal_year 2019
_chemical_absolute_configuration ad
_chemical_formula_moiety 'C76 H62 Cu4 N2 O12 P4, 2(C H2 Cl2)'
_chemical_formula_sum 'C78 H66 Cl4 Cu4 N2 O12 P4'
_chemical_formula_weight 1743.16
_space_group_crystal_system triclinic
_space_group_IT_number 1
_space_group_name_Hall 'P 1'
_space_group_name_H-M_alt 'P 1'
_symmetry_space_group_name_Hall 'P 1'
_symmetry_space_group_name_H-M 'P 1'
_atom_sites_solution_hydrogens geom
_atom_sites_solution_primary direct
_audit_creation_date 2019-03-14
_audit_creation_method
;
Olex2 1.2
(compiled 2018.05.29 svn.r3508 for OlexSys, GUI svn.r5506)
;
_audit_update_record
;
2019-03-14 deposited with the CCDC.    2019-04-17 downloaded from the CCDC.
;
_cell_angle_alpha 97.427(2)
_cell_angle_beta 91.569(2)
_cell_angle_gamma 103.892(2)
_cell_formula_units_Z 2
_cell_length_a 11.6227(3)
_cell_length_b 12.3603(3)
_cell_length_c 27.4728(7)
_cell_measurement_reflns_used 163915
_cell_measurement_temperature 193.15
_cell_measurement_theta_max 30.47
_cell_measurement_theta_min 1.71
_cell_volume 3792.16(17)
_computing_molecular_graphics 'Olex2 (Dolomanov et al., 2009)'
_computing_publication_material 'Olex2 (Dolomanov et al., 2009)'
_computing_structure_refinement 'ShelXL (Sheldrick, 2015)'
_computing_structure_solution 'ShelXS (Sheldrick, 2008)'
_diffrn_ambient_temperature 193.15
_diffrn_detector Pilatus300K
_diffrn_detector_area_resol_mean 5.81
_diffrn_detector_type DECTRIS
_diffrn_measured_fraction_theta_full 0.999
_diffrn_measured_fraction_theta_max 0.999
_diffrn_measurement_device '4-circle goniometer'
_diffrn_measurement_device_type 'Stoe StadiVari'
_diffrn_measurement_method 'rotation method'
_diffrn_radiation_collimation '0.6 mm diameter'
_diffrn_radiation_monochromator 'multilayer optics'
_diffrn_radiation_polarisn_norm 0
_diffrn_radiation_probe x-ray
_diffrn_radiation_type MoK\a
_diffrn_radiation_wavelength 0.71073
_diffrn_reflns_av_R_equivalents 0.0472
_diffrn_reflns_av_unetI/netI 0.0464
_diffrn_reflns_Laue_measured_fraction_full 0.999
_diffrn_reflns_Laue_measured_fraction_max 0.999
_diffrn_reflns_limit_h_max 14
_diffrn_reflns_limit_h_min -14
_diffrn_reflns_limit_k_max 15
_diffrn_reflns_limit_k_min -15
_diffrn_reflns_limit_l_max 35
_diffrn_reflns_limit_l_min -35
_diffrn_reflns_number 67389
_diffrn_reflns_point_group_measured_fraction_full 0.968
_diffrn_reflns_point_group_measured_fraction_max 0.958
_diffrn_reflns_theta_full 25.242
_diffrn_reflns_theta_max 26.999
_diffrn_reflns_theta_min 1.772
_diffrn_source 'Mo GeniX 3D HF'
_diffrn_source_current 1.000
_diffrn_source_power 0.050
_diffrn_source_target Mo
_diffrn_source_type 'microfocus sealed X-ray tube'
_diffrn_source_voltage 50
_exptl_absorpt_coefficient_mu 1.394
_exptl_absorpt_correction_T_max 0.8513
_exptl_absorpt_correction_T_min 0.7269
_exptl_absorpt_correction_type integration
_exptl_absorpt_process_details 'Stoe Xred and LANA'
_exptl_crystal_colour 'brownish violet'
_exptl_crystal_colour_modifier brownish
_exptl_crystal_colour_primary violet
_exptl_crystal_density_diffrn 1.527
_exptl_crystal_description block
_exptl_crystal_F_000 1776
_exptl_crystal_size_max 0.25
_exptl_crystal_size_mid 0.23
_exptl_crystal_size_min 0.21
_refine_diff_density_max 0.843
_refine_diff_density_min -0.779
_refine_diff_density_rms 0.109
_refine_ls_abs_structure_details
;
 Refined as an inversion twin.
;
_refine_ls_abs_structure_Flack 0.130(11)
_refine_ls_extinction_method none
_refine_ls_goodness_of_fit_ref 1.073
_refine_ls_hydrogen_treatment constr
_refine_ls_matrix_type full
_refine_ls_number_parameters 1882
_refine_ls_number_reflns 31716
_refine_ls_number_restraints 3
_refine_ls_restrained_S_all 1.073
_refine_ls_R_factor_all 0.0695
_refine_ls_R_factor_gt 0.0623
_refine_ls_shift/su_max 0.001
_refine_ls_shift/su_mean 0.000
_refine_ls_structure_factor_coef Fsqd
_refine_ls_weighting_details 'w=1/[\s^2^(Fo^2^)+(0.1317P)^2^+0.2068P] where P=(Fo^2^+2Fc^2^)/3'
_refine_ls_weighting_scheme calc
_refine_ls_wR_factor_gt 0.1691
_refine_ls_wR_factor_ref 0.1759
_reflns_Friedel_coverage 0.919
_reflns_Friedel_fraction_full 0.936
_reflns_Friedel_fraction_max 0.918
_reflns_number_gt 28263
_reflns_number_total 31716
_reflns_threshold_expression 'I > 2\s(I)'
_cod_data_source_file c8dt05003a2.cif
_cod_data_source_block wxyo12-2a
_cod_database_code 7049741
_shelx_shelxl_version_number 2018/3
_shelx_space_group_comment
;
The symmetry employed for this shelxl refinement is uniquely defined
by the following loop, which should always be used as a source of
symmetry information in preference to the above space-group names.
They are only intended as comments.
;
_olex2_refinement_description
;
1. Twinned data refinement
 Scales: 0.870(11)
 0.130(11)
2. Fixed Uiso
 At 1.2 times of:
  All C(H) groups, All C(H,H) groups
 At 1.5 times of:
  All C(H,H,H) groups
3.a Secondary CH2 refined with riding coordinates:
 C155(H15A,H15B), C154(H15C,H15D), C153(H15E,H15F), C156(H15G,H15H)
3.b Aromatic/amide H refined with riding coordinates:
 C10(H10), C11(H11), C12(H12), C13(H13), C14(H14), C16(H16), C17(H17),
 C18(H18), C19(H19), C20(H20), C26(H26), C27(H27), C28(H28), C29(H29), C30(H30),
  C32(H32), C33(H33), C34(H34), C35(H35), C36(H36), C38(H38), C39(H39),
 C40(H40), C41(H41), C42(H42), C44(H44), C45(H45), C46(H46), C47(H47), C48(H48),
  C50(H50), C51(H51), C52(H52), C53(H53), C54(H54), C60(H60), C61(H61),
 C62(H62), C63(H63), C64(H64), C66(H66), C67(H67), C68(H68), C69(H69), C70(H70),
  C72(H72), C73(H73), C74(H74), C75(H75), C76(H76), C86(H86), C87(H87),
 C88(H88), C89(H89), C90(H90), C92(H92), C93(H93), C94(H94), C95(H95), C96(H96),
  C102(H102), C103(H103), C104(H104), C105(H105), C106(H106), C108(H108),
 C109(H109), C110(H110), C111(H111), C112(H112), C114(H114), C115(H115),
 C116(H116), C117(H117), C118(H118), C120(H120), C121(H121), C122(H122),
 C123(H123), C124(H124), C126(H126), C127(H127), C128(H128), C129(H129),
 C130(H130), C136(H136), C137(H137), C138(H138), C139(H139), C140(H140),
 C142(H142), C143(H143), C144(H144), C145(H145), C146(H146), C148(H148),
 C149(H149), C150(H150), C151(H151), C152(H152)
3.c Idealised Me refined as rotating group:
 C2(H2A,H2B,H2C), C4(H4A,H4B,H4C), C6(H6A,H6B,H6C), C8(H8A,H8B,H8C), C78(H78A,
 H78B,H78C), C80(H80A,H80B,H80C), C82(H82A,H82B,H82C), C84(H84A,H84B,H84C)
;
_olex2_submission_special_instructions 'No special instructions were received'

loop_
_space_group_symop_operation_xyz
'x, y, z'

loop_
_atom_site_label
_atom_site_type_symbol
_atom_site_fract_x
_atom_site_fract_y
_atom_site_fract_z
_atom_site_U_iso_or_equiv
_atom_site_adp_type
_atom_site_occupancy
_atom_site_site_symmetry_order
_atom_site_calc_flag
_atom_site_refinement_flags_posn
Cu1 Cu -0.40470(8) -0.20582(7) -0.65996(4) 0.0344(2) Uani 1 1 d .
Cu2 Cu -0.26608(7) 0.00036(7) -0.63641(3) 0.02896(19) Uani 1 1 d .
Cu3 Cu -0.23444(7) 0.13452(7) -0.52770(3) 0.02827(18) Uani 1 1 d .
Cu4 Cu -0.09660(8) 0.33976(7) -0.50244(4) 0.0337(2) Uani 1 1 d .
P1 P -0.33201(15) -0.33315(15) -0.70074(7) 0.0266(3) Uani 1 1 d .
P2 P -0.14245(16) -0.05756(15) -0.68446(7) 0.0282(4) Uani 1 1 d .
P3 P -0.35870(16) 0.18959(15) -0.47960(7) 0.0278(4) Uani 1 1 d .
P4 P -0.16659(16) 0.46356(15) -0.45750(7) 0.0284(4) Uani 1 1 d .
O1 O -0.5254(5) -0.1320(5) -0.6828(3) 0.0451(14) Uani 1 1 d .
O2 O -0.4171(5) 0.0427(5) -0.6577(2) 0.0380(12) Uani 1 1 d .
O3 O -0.4030(6) -0.2093(5) -0.5867(2) 0.0443(14) Uani 1 1 d .
O4 O -0.3045(4) -0.0320(4) -0.56704(19) 0.0307(11) Uani 1 1 d .
O5 O -0.1982(5) 0.1657(4) -0.59725(19) 0.0327(11) Uani 1 1 d .
O6 O -0.1029(6) 0.3446(5) -0.5761(2) 0.0421(13) Uani 1 1 d .
O7 O -0.0861(5) 0.0886(5) -0.5078(2) 0.0390(12) Uani 1 1 d .
O8 O 0.0265(6) 0.2628(5) -0.4858(3) 0.0545(18) Uani 1 1 d .
O17 O -0.1244(5) -0.4783(4) -0.7021(2) 0.0344(11) Uani 1 1 d .
O18 O 0.1106(5) -0.1275(5) -0.6506(3) 0.0495(16) Uani 1 1 d .
O19 O -0.6114(6) 0.2682(5) -0.5059(4) 0.062(2) Uani 1 1 d .
O20 O -0.3722(5) 0.6125(5) -0.4508(2) 0.0406(13) Uani 1 1 d .
N1 N 0.0178(5) -0.3169(5) -0.6702(2) 0.0298(12) Uani 1 1 d .
N2 N -0.5162(6) 0.4541(5) -0.4833(3) 0.0368(14) Uani 1 1 d .
C1 C -0.5106(7) -0.0269(7) -0.6750(3) 0.0357(16) Uani 1 1 d .
C2 C -0.6129(8) 0.0191(7) -0.6889(4) 0.046(2) Uani 1 1 d .
H2A H -0.601103 0.045662 -0.720919 0.068 Uiso 1 1 calc GR
H2B H -0.617970 0.081872 -0.664011 0.068 Uiso 1 1 calc GR
H2C H -0.686687 -0.040211 -0.690889 0.068 Uiso 1 1 calc GR
C3 C -0.3563(7) -0.1263(7) -0.5556(3) 0.0341(15) Uani 1 1 d .
C4 C -0.3639(8) -0.1385(7) -0.5020(3) 0.0410(18) Uani 1 1 d .
H4A H -0.359102 -0.214490 -0.497207 0.061 Uiso 1 1 calc GR
H4B H -0.439519 -0.125688 -0.490793 0.061 Uiso 1 1 calc GR
H4C H -0.298091 -0.083087 -0.482998 0.061 Uiso 1 1 calc GR
C5 C -0.1464(6) 0.2602(6) -0.6078(3) 0.0307(14) Uani 1 1 d .
C6 C -0.1380(9) 0.2763(7) -0.6609(3) 0.0413(18) Uani 1 1 d .
H6A H -0.169181 0.340893 -0.666618 0.062 Uiso 1 1 calc GR
H6B H -0.184650 0.208470 -0.681580 0.062 Uiso 1 1 calc GR
H6C H -0.054828 0.290061 -0.669300 0.062 Uiso 1 1 calc GR
C7 C 0.0114(8) 0.1574(7) -0.4942(3) 0.0390(18) Uani 1 1 d .
C8 C 0.1179(9) 0.1102(9) -0.4877(5) 0.056(3) Uani 1 1 d .
H8A H 0.116997 0.050131 -0.514823 0.083 Uiso 1 1 calc GR
H8B H 0.115329 0.079633 -0.456426 0.083 Uiso 1 1 calc GR
H8C H 0.190552 0.170081 -0.487496 0.083 Uiso 1 1 calc GR
C9 C -0.3749(6) -0.4679(6) -0.6773(3) 0.0313(15) Uani 1 1 d .
C10 C -0.3633(9) -0.4662(7) -0.6269(3) 0.0433(19) Uani 1 1 d .
H10 H -0.336860 -0.396661 -0.605878 0.052 Uiso 1 1 calc R
C11 C -0.3906(10) -0.5666(9) -0.6072(4) 0.054(2) Uani 1 1 d .
H11 H -0.381713 -0.564946 -0.572590 0.065 Uiso 1 1 calc R
C12 C -0.4300(9) -0.6679(8) -0.6366(4) 0.052(2) Uani 1 1 d .
H12 H -0.447780 -0.735919 -0.622567 0.063 Uiso 1 1 calc R
C13 C -0.4435(11) -0.6705(9) -0.6860(4) 0.059(3) Uani 1 1 d .
H13 H -0.469851 -0.740631 -0.706596 0.071 Uiso 1 1 calc R
C14 C -0.4188(9) -0.5698(7) -0.7067(4) 0.048(2) Uani 1 1 d .
H14 H -0.432282 -0.571944 -0.741126 0.058 Uiso 1 1 calc R
C15 C -0.3610(7) -0.3673(7) -0.7664(3) 0.0339(15) Uani 1 1 d .
C16 C -0.4563(8) -0.3354(8) -0.7874(3) 0.0406(18) Uani 1 1 d .
H16 H -0.498305 -0.290157 -0.768062 0.049 Uiso 1 1 calc R
C17 C -0.4888(10) -0.3706(10) -0.8369(4) 0.060(3) Uani 1 1 d .
H17 H -0.555672 -0.352006 -0.851107 0.072 Uiso 1 1 calc R
C18 C -0.4244(10) -0.4332(12) -0.8661(4) 0.068(3) Uani 1 1 d .
H18 H -0.446206 -0.455334 -0.900185 0.082 Uiso 1 1 calc R
C19 C -0.3291(10) -0.4627(11) -0.8454(3) 0.057(3) Uani 1 1 d .
H19 H -0.284565 -0.504340 -0.865273 0.068 Uiso 1 1 calc R
C20 C -0.2985(9) -0.4326(9) -0.7964(3) 0.046(2) Uani 1 1 d .
H20 H -0.234387 -0.455663 -0.782227 0.055 Uiso 1 1 calc R
C21 C -0.0959(6) -0.3784(6) -0.6884(3) 0.0281(13) Uani 1 1 d .
C22 C -0.1707(6) -0.2950(6) -0.6909(2) 0.0265(13) Uani 1 1 d .
C23 C -0.0991(6) -0.1908(6) -0.6810(3) 0.0294(14) Uani 1 1 d .
C24 C 0.0234(6) -0.2011(7) -0.6659(3) 0.0329(15) Uani 1 1 d .
C25 C 0.1134(7) -0.3671(6) -0.6595(3) 0.0330(15) Uani 1 1 d .
C26 C 0.0895(7) -0.4585(7) -0.6334(3) 0.0384(17) Uani 1 1 d .
H26 H 0.013034 -0.483790 -0.621571 0.046 Uiso 1 1 calc R
C27 C 0.1774(9) -0.5115(8) -0.6250(4) 0.050(2) Uani 1 1 d .
H27 H 0.161482 -0.573633 -0.607078 0.061 Uiso 1 1 calc R
C28 C 0.2891(8) -0.4760(8) -0.6423(5) 0.057(3) Uani 1 1 d .
H28 H 0.348622 -0.514944 -0.637172 0.069 Uiso 1 1 calc R
C29 C 0.3134(8) -0.3829(8) -0.6674(5) 0.054(3) Uani 1 1 d .
H29 H 0.390699 -0.356361 -0.678231 0.065 Uiso 1 1 calc R
C30 C 0.2245(7) -0.3284(7) -0.6765(4) 0.0410(19) Uani 1 1 d .
H30 H 0.240136 -0.265785 -0.694196 0.049 Uiso 1 1 calc R
C31 C -0.0009(7) 0.0477(6) -0.6776(3) 0.0357(16) Uani 1 1 d .
C32 C 0.0606(8) 0.0869(7) -0.7174(4) 0.0435(19) Uani 1 1 d .
H32 H 0.031382 0.057839 -0.750353 0.052 Uiso 1 1 calc R
C33 C 0.1684(9) 0.1720(9) -0.7070(6) 0.064(3) Uani 1 1 d .
H33 H 0.211594 0.199808 -0.733514 0.077 Uiso 1 1 calc R
C34 C 0.2103(9) 0.2136(8) -0.6612(6) 0.065(3) Uani 1 1 d .
H34 H 0.282880 0.269797 -0.655309 0.078 Uiso 1 1 calc R
C35 C 0.1486(8) 0.1753(8) -0.6221(5) 0.056(3) Uani 1 1 d .
H35 H 0.179755 0.205397 -0.589513 0.067 Uiso 1 1 calc R
C36 C 0.0430(8) 0.0945(7) -0.6293(4) 0.0439(19) Uani 1 1 d .
H36 H 0.000224 0.070597 -0.602010 0.053 Uiso 1 1 calc R
C37 C -0.1906(7) -0.0740(6) -0.7494(3) 0.0331(15) Uani 1 1 d .
C38 C -0.2834(8) -0.0256(8) -0.7617(4) 0.0433(19) Uani 1 1 d .
H38 H -0.318378 0.013396 -0.736466 0.052 Uiso 1 1 calc R
C39 C -0.3234(9) -0.0339(10) -0.8091(4) 0.056(2) Uani 1 1 d .
H39 H -0.385901 -0.000493 -0.816956 0.067 Uiso 1 1 calc R
C40 C -0.2724(10) -0.0921(11) -0.8467(3) 0.057(3) Uani 1 1 d .
H40 H -0.301016 -0.098180 -0.879961 0.068 Uiso 1 1 calc R
C41 C -0.1812(10) -0.1403(9) -0.8356(3) 0.054(2) Uani 1 1 d .
H41 H -0.147795 -0.180295 -0.861100 0.065 Uiso 1 1 calc R
C42 C -0.1382(9) -0.1301(8) -0.7870(3) 0.044(2) Uani 1 1 d .
H42 H -0.073680 -0.161002 -0.779332 0.053 Uiso 1 1 calc R
C43 C -0.5006(6) 0.0849(6) -0.4924(3) 0.0304(14) Uani 1 1 d .
C44 C -0.5661(8) 0.0354(7) -0.4556(4) 0.0436(19) Uani 1 1 d .
H44 H -0.538965 0.057284 -0.421999 0.052 Uiso 1 1 calc R
C45 C -0.6706(8) -0.0455(7) -0.4685(4) 0.052(2) Uani 1 1 d .
H45 H -0.714677 -0.079749 -0.443543 0.062 Uiso 1 1 calc R
C46 C -0.7121(8) -0.0777(8) -0.5169(4) 0.050(2) Uani 1 1 d .
H46 H -0.785222 -0.132126 -0.525192 0.060 Uiso 1 1 calc R
C47 C -0.6461(8) -0.0299(8) -0.5534(4) 0.047(2) Uani 1 1 d .
H47 H -0.673394 -0.052481 -0.586937 0.057 Uiso 1 1 calc R
C48 C -0.5402(7) 0.0510(7) -0.5411(3) 0.0380(17) Uani 1 1 d .
H48 H -0.494867 0.083000 -0.566225 0.046 Uiso 1 1 calc R
C49 C -0.3174(7) 0.1960(6) -0.4147(3) 0.0330(15) Uani 1 1 d .
C50 C -0.2229(8) 0.1512(8) -0.4030(3) 0.0410(18) Uani 1 1 d .
H50 H -0.182072 0.119632 -0.428399 0.049 Uiso 1 1 calc R
C51 C -0.1880(10) 0.1527(10) -0.3537(4) 0.054(2) Uani 1 1 d .
H51 H -0.125700 0.119165 -0.345741 0.065 Uiso 1 1 calc R
C52 C -0.2428(11) 0.2017(11) -0.3173(4) 0.063(3) Uani 1 1 d .
H52 H -0.216410 0.204958 -0.283965 0.075 Uiso 1 1 calc R
C53 C -0.3381(11) 0.2476(10) -0.3283(4) 0.057(3) Uani 1 1 d .
H53 H -0.378211 0.280093 -0.302835 0.069 Uiso 1 1 calc R
C54 C -0.3714(9) 0.2442(8) -0.3765(3) 0.0433(19) Uani 1 1 d .
H54 H -0.434722 0.276662 -0.384131 0.052 Uiso 1 1 calc R
C55 C -0.5243(7) 0.3380(7) -0.4915(3) 0.0367(16) Uani 1 1 d .
C56 C -0.4002(6) 0.3248(6) -0.4789(3) 0.0288(14) Uani 1 1 d .
C57 C -0.3283(7) 0.4278(6) -0.4674(3) 0.0308(14) Uani 1 1 d .
C58 C -0.4028(6) 0.5136(6) -0.4661(3) 0.0307(14) Uani 1 1 d .
C59 C -0.6100(7) 0.5061(7) -0.4914(4) 0.0426(19) Uani 1 1 d .
C60 C -0.5901(8) 0.5957(7) -0.5177(4) 0.045(2) Uani 1 1 d .
H60 H -0.515631 0.618869 -0.531553 0.054 Uiso 1 1 calc R
C61 C -0.6780(10) 0.6528(8) -0.5242(5) 0.057(3) Uani 1 1 d .
H61 H -0.664574 0.713909 -0.542810 0.069 Uiso 1 1 calc R
C62 C -0.7866(9) 0.6183(9) -0.5028(5) 0.061(3) Uani 1 1 d .
H62 H -0.846495 0.658067 -0.505533 0.073 Uiso 1 1 calc R
C63 C -0.8056(9) 0.5272(9) -0.4781(5) 0.066(3) Uani 1 1 d .
H63 H -0.880621 0.502615 -0.464880 0.079 Uiso 1 1 calc R
C64 C -0.7194(8) 0.4696(9) -0.4717(5) 0.059(3) Uani 1 1 d .
H64 H -0.734472 0.406462 -0.454340 0.070 Uiso 1 1 calc R
C65 C -0.1404(7) 0.4889(6) -0.3911(3) 0.0359(16) Uani 1 1 d .
C66 C -0.0504(10) 0.4492(9) -0.3704(4) 0.053(2) Uani 1 1 d .
H66 H -0.004635 0.410244 -0.391005 0.063 Uiso 1 1 calc R
C67 C -0.0279(12) 0.4663(11) -0.3204(5) 0.073(3) Uani 1 1 d .
H67 H 0.033656 0.439223 -0.306512 0.088 Uiso 1 1 calc R
C68 C -0.0941(15) 0.5230(10) -0.2897(4) 0.077(4) Uani 1 1 d .
H68 H -0.078428 0.533760 -0.255105 0.092 Uiso 1 1 calc R
C69 C -0.1808(12) 0.5625(9) -0.3094(4) 0.062(3) Uani 1 1 d .
H69 H -0.225542 0.601937 -0.288535 0.075 Uiso 1 1 calc R
C70 C -0.2053(9) 0.5460(9) -0.3602(3) 0.050(2) Uani 1 1 d .
H70 H -0.266733 0.573928 -0.373620 0.060 Uiso 1 1 calc R
C71 C -0.1247(6) 0.6013(6) -0.4783(3) 0.0315(14) Uani 1 1 d .
C72 C -0.1277(9) 0.6020(7) -0.5287(3) 0.0426(18) Uani 1 1 d .
H72 H -0.147223 0.532913 -0.550278 0.051 Uiso 1 1 calc R
C73 C -0.1022(10) 0.7030(8) -0.5477(4) 0.052(2) Uani 1 1 d .
H73 H -0.106097 0.702213 -0.582319 0.062 Uiso 1 1 calc R
C74 C -0.0713(9) 0.8052(7) -0.5171(4) 0.047(2) Uani 1 1 d .
H74 H -0.053839 0.874174 -0.530378 0.056 Uiso 1 1 calc R
C75 C -0.0664(11) 0.8041(8) -0.4668(4) 0.055(3) Uani 1 1 d .
H75 H -0.045414 0.873145 -0.445154 0.066 Uiso 1 1 calc R
C76 C -0.0919(9) 0.7039(7) -0.4481(3) 0.047(2) Uani 1 1 d .
H76 H -0.086844 0.704876 -0.413449 0.056 Uiso 1 1 calc R
Cu5 Cu -0.95687(8) -0.31895(7) -0.00244(4) 0.0347(2) Uani 1 1 d .
Cu6 Cu -0.82582(7) -0.12810(7) -0.02543(3) 0.02941(19) Uani 1 1 d .
Cu7 Cu -0.82841(7) -0.05881(7) -0.13318(3) 0.02953(19) Uani 1 1 d .
Cu8 Cu -0.69961(8) 0.13455(7) -0.15410(4) 0.0331(2) Uani 1 1 d .
P5 P -0.87184(15) -0.41873(15) 0.03870(7) 0.0273(4) Uani 1 1 d .
P6 P -0.68654(16) -0.15529(15) 0.02168(7) 0.0289(4) Uani 1 1 d .
P7 P -0.97106(15) -0.03418(14) -0.17952(7) 0.0268(3) Uani 1 1 d .
P8 P -0.78390(16) 0.22547(15) -0.20013(7) 0.0276(3) Uani 1 1 d .
O9 O -1.0708(5) -0.2307(5) 0.0215(3) 0.0454(15) Uani 1 1 d .
O10 O -0.9700(5) -0.0730(5) -0.0030(2) 0.0373(12) Uani 1 1 d .
O11 O -0.9777(6) -0.3672(4) -0.0752(2) 0.0402(13) Uani 1 1 d .
O12 O -0.8832(5) -0.2023(4) -0.0950(2) 0.0337(11) Uani 1 1 d .
O13 O -0.7693(5) 0.0147(4) -0.0633(2) 0.0319(11) Uani 1 1 d .
O14 O -0.6819(6) 0.1821(5) -0.0819(2) 0.0410(13) Uani 1 1 d .
O15 O -0.6845(5) -0.1136(5) -0.1575(2) 0.0405(13) Uani 1 1 d .
O16 O -0.5840(5) 0.0497(5) -0.1782(3) 0.0499(16) Uani 1 1 d .
O21 O -0.6657(5) -0.5643(4) 0.0402(2) 0.0360(12) Uani 1 1 d .
O22 O -0.4427(5) -0.2483(5) -0.0109(3) 0.0486(16) Uani 1 1 d .
O23 O -1.2159(5) 0.0623(5) -0.1533(3) 0.0491(16) Uani 1 1 d .
O24 O -0.9900(5) 0.3699(5) -0.2092(2) 0.0374(12) Uani 1 1 d .
N3 N -0.5324(5) -0.4246(5) 0.0082(2) 0.0296(12) Uani 1 1 d .
N4 N -1.1266(5) 0.2324(5) -0.1773(2) 0.0321(13) Uani 1 1 d .
C77 C -1.0585(7) -0.1314(7) 0.0145(3) 0.0334(15) Uani 1 1 d .
C78 C -1.1582(8) -0.0750(7) 0.0292(4) 0.0434(19) Uani 1 1 d .
H78A H -1.184913 -0.044187 0.001030 0.065 Uiso 1 1 calc GR
H78B H -1.128893 -0.014067 0.056420 0.065 Uiso 1 1 calc GR
H78C H -1.224789 -0.130657 0.039590 0.065 Uiso 1 1 calc GR
C79 C -0.9417(7) -0.3042(6) -0.1066(3) 0.0342(15) Uani 1 1 d .
C80 C -0.9669(10) -0.3494(7) -0.1603(3) 0.047(2) Uani 1 1 d .
H80A H -1.048565 -0.349329 -0.170153 0.071 Uiso 1 1 calc GR
H80B H -0.957005 -0.426424 -0.166077 0.071 Uiso 1 1 calc GR
H80C H -0.911599 -0.301756 -0.179656 0.071 Uiso 1 1 calc GR
C81 C -0.5983(7) -0.0538(7) -0.1749(4) 0.044(2) Uani 1 1 d .
C82 C -0.5033(10) -0.1084(9) -0.1953(6) 0.070(4) Uani 1 1 d .
H82A H -0.514541 -0.123638 -0.231252 0.106 Uiso 1 1 calc GR
H82B H -0.508780 -0.179174 -0.182034 0.106 Uiso 1 1 calc GR
H82C H -0.424918 -0.057659 -0.185897 0.106 Uiso 1 1 calc GR
C83 C -0.7166(6) 0.1164(6) -0.0508(3) 0.0300(14) Uani 1 1 d .
C84 C -0.6915(9) 0.1608(7) 0.0028(3) 0.0405(18) Uani 1 1 d .
H84A H -0.605534 0.181376 0.010511 0.061 Uiso 1 1 calc GR
H84B H -0.729429 0.102644 0.022354 0.061 Uiso 1 1 calc GR
H84C H -0.723084 0.227293 0.010522 0.061 Uiso 1 1 calc GR
C85 C -0.9218(6) -0.5692(6) 0.0165(3) 0.0297(14) Uani 1 1 d .
C86 C -0.9299(8) -0.6002(7) -0.0342(3) 0.0410(18) Uani 1 1 d .
H86 H -0.913562 -0.544477 -0.055534 0.049 Uiso 1 1 calc R
C87 C -0.9623(10) -0.7140(8) -0.0533(4) 0.052(2) Uani 1 1 d .
H87 H -0.963341 -0.735258 -0.087807 0.063 Uiso 1 1 calc R
C88 C -0.9924(9) -0.7955(7) -0.0238(4) 0.049(2) Uani 1 1 d .
H88 H -1.014576 -0.872646 -0.037593 0.059 Uiso 1 1 calc R
C89 C -0.9902(12) -0.7644(8) 0.0262(4) 0.059(3) Uani 1 1 d .
H89 H -1.012061 -0.820627 0.047076 0.071 Uiso 1 1 calc R
C90 C -0.9567(10) -0.6526(8) 0.0464(3) 0.049(2) Uani 1 1 d .
H90 H -0.957317 -0.632269 0.080942 0.059 Uiso 1 1 calc R
C91 C -0.8811(7) -0.4104(7) 0.1046(3) 0.0337(15) Uani 1 1 d .
C92 C -0.8083(8) -0.4543(8) 0.1341(3) 0.0433(19) Uani 1 1 d .
H92 H -0.746694 -0.484376 0.120234 0.052 Uiso 1 1 calc R
C93 C -0.8271(11) -0.4535(12) 0.1837(4) 0.065(3) Uani 1 1 d .
H93 H -0.778102 -0.483300 0.203822 0.078 Uiso 1 1 calc R
C94 C -0.9150(11) -0.4104(11) 0.2038(4) 0.066(3) Uani 1 1 d .
H94 H -0.926888 -0.410537 0.237818 0.079 Uiso 1 1 calc R
C95 C -0.9865(11) -0.3668(10) 0.1755(4) 0.062(3) Uani 1 1 d .
H95 H -1.047567 -0.336966 0.190125 0.074 Uiso 1 1 calc R
C96 C -0.9703(8) -0.3658(7) 0.1254(4) 0.0438(19) Uani 1 1 d .
H96 H -1.019551 -0.335031 0.105814 0.053 Uiso 1 1 calc R
C97 C -0.6396(6) -0.4742(6) 0.0266(3) 0.0276(13) Uani 1 1 d .
C98 C -0.7140(6) -0.3885(6) 0.0285(2) 0.0283(14) Uani 1 1 d .
C99 C -0.6453(6) -0.2900(6) 0.0187(3) 0.0293(14) Uani 1 1 d .
C100 C -0.5268(6) -0.3121(6) 0.0036(3) 0.0315(15) Uani 1 1 d .
C101 C -0.4397(6) -0.4833(6) -0.0028(3) 0.0312(14) Uani 1 1 d .
C102 C -0.3235(7) -0.4325(7) 0.0137(3) 0.0383(17) Uani 1 1 d .
H102 H -0.302031 -0.357883 0.030692 0.046 Uiso 1 1 calc R
C103 C -0.2385(8) -0.4946(8) 0.0047(4) 0.052(2) Uani 1 1 d .
H103 H -0.157989 -0.461330 0.015546 0.062 Uiso 1 1 calc R
C104 C -0.2692(8) -0.6028(8) -0.0196(5) 0.055(2) Uani 1 1 d .
H104 H -0.210973 -0.644832 -0.024398 0.066 Uiso 1 1 calc R
C105 C -0.3875(8) -0.6508(8) -0.0374(4) 0.046(2) Uani 1 1 d .
H105 H -0.408742 -0.724648 -0.055176 0.055 Uiso 1 1 calc R
C106 C -0.4731(7) -0.5905(6) -0.0292(3) 0.0358(16) Uani 1 1 d .
H106 H -0.553048 -0.622111 -0.041303 0.043 Uiso 1 1 calc R
C107 C -0.5487(7) -0.0558(6) 0.0124(4) 0.0400(19) Uani 1 1 d .
C108 C -0.4712(8) 0.0103(7) 0.0507(5) 0.055(3) Uani 1 1 d .
H108 H -0.488583 0.003218 0.083856 0.066 Uiso 1 1 calc R
C109 C -0.3691(9) 0.0863(8) 0.0402(6) 0.073(4) Uani 1 1 d .
H109 H -0.317662 0.132375 0.066322 0.087 Uiso 1 1 calc R
C110 C -0.3418(8) 0.0951(9) -0.0081(7) 0.080(5) Uani 1 1 d .
H110 H -0.270944 0.146129 -0.014956 0.096 Uiso 1 1 calc R
C111 C -0.4166(9) 0.0305(10) -0.0460(6) 0.074(4) Uani 1 1 d .
H111 H -0.396512 0.036296 -0.079016 0.088 Uiso 1 1 calc R
C112 C -0.5224(8) -0.0440(8) -0.0365(4) 0.052(2) Uani 1 1 d .
H112 H -0.575805 -0.086080 -0.062800 0.062 Uiso 1 1 calc R
C113 C -0.7112(7) -0.1269(7) 0.0870(3) 0.0366(16) Uani 1 1 d .
C114 C -0.6461(9) -0.1553(8) 0.1240(3) 0.049(2) Uani 1 1 d .
H114 H -0.581696 -0.188194 0.116287 0.059 Uiso 1 1 calc R
C115 C -0.6752(11) -0.1357(10) 0.1732(4) 0.057(3) Uani 1 1 d .
H115 H -0.633472 -0.159425 0.198335 0.068 Uiso 1 1 calc R
C116 C -0.7624(11) -0.0831(11) 0.1848(4) 0.061(3) Uani 1 1 d .
H116 H -0.779047 -0.067522 0.218293 0.074 Uiso 1 1 calc R
C117 C -0.8274(9) -0.0519(10) 0.1486(4) 0.057(3) Uani 1 1 d .
H117 H -0.888787 -0.015521 0.157256 0.068 Uiso 1 1 calc R
C118 C -0.8029(8) -0.0739(8) 0.0991(3) 0.0421(18) Uani 1 1 d .
H118 H -0.847805 -0.053285 0.074047 0.051 Uiso 1 1 calc R
C119 C -1.1090(6) -0.1298(6) -0.1675(3) 0.0312(14) Uani 1 1 d .
C120 C -1.1897(7) -0.1959(6) -0.2042(3) 0.0374(16) Uani 1 1 d .
H120 H -1.174449 -0.192756 -0.237840 0.045 Uiso 1 1 calc R
C121 C -1.2932(8) -0.2669(8) -0.1912(4) 0.049(2) Uani 1 1 d .
H121 H -1.348012 -0.313387 -0.216074 0.059 Uiso 1 1 calc R
C122 C -1.3164(8) -0.2702(8) -0.1428(4) 0.051(2) Uani 1 1 d .
H122 H -1.388645 -0.317190 -0.134626 0.061 Uiso 1 1 calc R
C123 C -1.2381(8) -0.2075(8) -0.1058(4) 0.046(2) Uani 1 1 d .
H123 H -1.254914 -0.211377 -0.072370 0.055 Uiso 1 1 calc R
C124 C -1.1317(7) -0.1369(7) -0.1184(3) 0.0376(17) Uani 1 1 d .
H124 H -1.075382 -0.094089 -0.093221 0.045 Uiso 1 1 calc R
C125 C -0.9492(7) -0.0716(6) -0.2445(3) 0.0331(15) Uani 1 1 d .
C126 C -0.8687(8) -0.1363(7) -0.2563(3) 0.0418(18) Uani 1 1 d .
H126 H -0.826616 -0.158054 -0.230644 0.050 Uiso 1 1 calc R
C127 C -0.8485(10) -0.1697(10) -0.3047(4) 0.057(2) Uani 1 1 d .
H127 H -0.794806 -0.215701 -0.312144 0.069 Uiso 1 1 calc R
C128 C -0.9066(10) -0.1359(10) -0.3420(3) 0.057(3) Uani 1 1 d .
H128 H -0.889791 -0.155294 -0.375149 0.069 Uiso 1 1 calc R
C129 C -0.9903(10) -0.0730(9) -0.3313(4) 0.054(2) Uani 1 1 d .
H129 H -1.033671 -0.053198 -0.357183 0.065 Uiso 1 1 calc R
C130 C -1.0095(9) -0.0398(9) -0.2825(3) 0.047(2) Uani 1 1 d .
H130 H -1.064324 0.005032 -0.274997 0.056 Uiso 1 1 calc R
C131 C -1.1328(7) 0.1226(6) -0.1681(3) 0.0322(15) Uani 1 1 d .
C132 C -1.0133(6) 0.0998(6) -0.1804(3) 0.0276(13) Uani 1 1 d .
C133 C -0.9427(6) 0.1966(6) -0.1918(3) 0.0270(13) Uani 1 1 d .
C134 C -1.0175(6) 0.2793(6) -0.1940(3) 0.0278(13) Uani 1 1 d .
C135 C -1.2188(7) 0.2914(6) -0.1699(3) 0.0348(15) Uani 1 1 d .
C136 C -1.1885(7) 0.3992(7) -0.1438(3) 0.0389(17) Uani 1 1 d .
H136 H -1.110188 0.430724 -0.129587 0.047 Uiso 1 1 calc R
C137 C -1.2741(8) 0.4600(7) -0.1388(4) 0.047(2) Uani 1 1 d .
H137 H -1.253929 0.534788 -0.121953 0.056 Uiso 1 1 calc R
C138 C -1.3898(8) 0.4123(8) -0.1583(4) 0.054(2) Uani 1 1 d .
H138 H -1.448375 0.454175 -0.154424 0.064 Uiso 1 1 calc R
C139 C -1.4189(8) 0.3053(8) -0.1829(4) 0.049(2) Uani 1 1 d .
H139 H -1.497899 0.272767 -0.196069 0.059 Uiso 1 1 calc R
C140 C -1.3329(7) 0.2436(7) -0.1887(3) 0.0397(18) Uani 1 1 d .
H140 H -1.353220 0.168982 -0.205672 0.048 Uiso 1 1 calc R
C141 C -0.7345(6) 0.3779(6) -0.1821(3) 0.0311(14) Uani 1 1 d .
C142 C -0.7049(10) 0.4544(8) -0.2145(4) 0.052(2) Uani 1 1 d .
H142 H -0.706355 0.428824 -0.248651 0.062 Uiso 1 1 calc R
C143 C -0.6724(11) 0.5703(8) -0.1973(4) 0.057(3) Uani 1 1 d .
H143 H -0.653989 0.622987 -0.219921 0.069 Uiso 1 1 calc R
C144 C -0.6672(9) 0.6074(7) -0.1477(4) 0.050(2) Uani 1 1 d .
H144 H -0.644870 0.685802 -0.136045 0.060 Uiso 1 1 calc R
C145 C -0.6946(10) 0.5307(8) -0.1148(3) 0.050(2) Uani 1 1 d .
H145 H -0.691278 0.556150 -0.080499 0.060 Uiso 1 1 calc R
C146 C -0.7273(8) 0.4156(7) -0.1320(3) 0.0414(18) Uani 1 1 d .
H146 H -0.744667 0.362778 -0.109396 0.050 Uiso 1 1 calc R
C147 C -0.7721(7) 0.2020(6) -0.2664(3) 0.0329(15) Uani 1 1 d .
C148 C -0.8416(8) 0.2390(8) -0.2995(3) 0.0425(18) Uani 1 1 d .
H148 H -0.902457 0.273434 -0.288135 0.051 Uiso 1 1 calc R
C149 C -0.8216(9) 0.2252(9) -0.3496(3) 0.051(2) Uani 1 1 d .
H149 H -0.866560 0.252640 -0.372387 0.061 Uiso 1 1 calc R
C150 C -0.7352(10) 0.1710(11) -0.3654(4) 0.060(3) Uani 1 1 d .
H150 H -0.720880 0.161445 -0.399400 0.072 Uiso 1 1 calc R
C151 C -0.6691(9) 0.1303(9) -0.3324(3) 0.052(2) Uani 1 1 d .
H151 H -0.611467 0.091776 -0.343978 0.062 Uiso 1 1 calc R
C152 C -0.6870(7) 0.1458(7) -0.2832(3) 0.0405(17) Uani 1 1 d .
H152 H -0.641644 0.118343 -0.260593 0.049 Uiso 1 1 calc R
Cl5 Cl 0.2725(5) 0.5651(5) -0.3359(2) 0.1239(18) Uani 1 1 d .
Cl6 Cl 0.4699(7) 0.4654(6) -0.3379(4) 0.204(5) Uani 1 1 d .
C155 C 0.419(3) 0.581(3) -0.3498(10) 0.169(13) Uani 1 1 d .
H15A H 0.468298 0.650153 -0.329853 0.203 Uiso 1 1 calc R
H15B H 0.426694 0.590263 -0.384907 0.203 Uiso 1 1 calc R
Cl3 Cl -0.5394(6) -0.1287(7) -0.3520(4) 0.172(3) Uani 1 1 d .
Cl4 Cl -0.3133(6) -0.1727(6) -0.3342(3) 0.159(3) Uani 1 1 d .
C154 C -0.407(2) -0.1437(19) -0.3760(7) 0.116(7) Uani 1 1 d .
H15C H -0.423882 -0.205087 -0.404087 0.139 Uiso 1 1 calc R
H15D H -0.367244 -0.073302 -0.388477 0.139 Uiso 1 1 calc R
Cl1 Cl -0.6968(12) -0.7023(12) -0.8372(7) 0.323(10) Uani 1 1 d .
Cl2 Cl -0.5042(10) -0.7947(9) -0.8287(4) 0.226(5) Uani 1 1 d .
C153 C -0.583(3) -0.760(2) -0.8674(7) 0.189(16) Uani 1 1 d .
H15E H -0.621477 -0.826603 -0.891521 0.227 Uiso 1 1 calc R
H15F H -0.533804 -0.703197 -0.885304 0.227 Uiso 1 1 calc R
Cl7 Cl -1.1990(12) -0.7044(9) 0.1817(7) 0.290(8) Uani 1 1 d .
Cl8 Cl -1.0093(9) -0.8030(9) 0.1637(3) 0.192(4) Uani 1 1 d .
C156 C -1.074(3) -0.737(3) 0.2057(9) 0.190(16) Uani 1 1 d .
H15G H -1.016632 -0.667112 0.220810 0.228 Uiso 1 1 calc R
H15H H -1.096720 -0.785142 0.231799 0.228 Uiso 1 1 calc R

loop_
_atom_site_aniso_label
_atom_site_aniso_U_11
_atom_site_aniso_U_22
_atom_site_aniso_U_33
_atom_site_aniso_U_23
_atom_site_aniso_U_13
_atom_site_aniso_U_12
Cu1 0.0308(4) 0.0265(4) 0.0452(5) 0.0002(4) 0.0050(4) 0.0075(3)
Cu2 0.0265(4) 0.0257(4) 0.0337(4) 0.0022(3) 0.0062(3) 0.0052(3)
Cu3 0.0258(4) 0.0262(4) 0.0324(4) 0.0025(3) 0.0056(3) 0.0060(3)
Cu4 0.0319(4) 0.0277(4) 0.0406(5) -0.0006(4) 0.0044(4) 0.0087(3)
P1 0.0242(8) 0.0241(8) 0.0316(9) 0.0039(6) 0.0026(6) 0.0060(6)
P2 0.0265(8) 0.0237(8) 0.0354(9) 0.0051(7) 0.0074(7) 0.0070(7)
P3 0.0260(8) 0.0256(8) 0.0327(9) 0.0046(7) 0.0069(7) 0.0073(7)
P4 0.0260(8) 0.0268(8) 0.0321(9) 0.0017(7) 0.0020(7) 0.0069(7)
O1 0.032(3) 0.033(3) 0.068(4) 0.002(3) 0.000(3) 0.007(2)
O2 0.029(3) 0.033(3) 0.049(3) -0.001(2) -0.005(2) 0.008(2)
O3 0.056(4) 0.027(3) 0.044(3) -0.002(2) 0.005(3) 0.000(2)
O4 0.033(3) 0.021(2) 0.034(3) 0.000(2) 0.005(2) 0.001(2)
O5 0.037(3) 0.027(3) 0.033(3) 0.005(2) 0.007(2) 0.004(2)
O6 0.051(3) 0.024(3) 0.043(3) -0.004(2) 0.010(3) -0.004(2)
O7 0.032(3) 0.033(3) 0.051(3) 0.001(2) 0.002(2) 0.010(2)
O8 0.033(3) 0.033(3) 0.093(5) -0.003(3) -0.008(3) 0.007(2)
O17 0.031(3) 0.027(3) 0.045(3) 0.002(2) -0.002(2) 0.007(2)
O18 0.031(3) 0.026(3) 0.088(5) 0.002(3) -0.004(3) 0.003(2)
O19 0.027(3) 0.031(3) 0.123(7) 0.006(4) -0.006(3) 0.003(2)
O20 0.040(3) 0.029(3) 0.055(3) 0.004(2) 0.001(3) 0.013(2)
N1 0.023(3) 0.032(3) 0.035(3) 0.005(2) 0.001(2) 0.007(2)
N2 0.030(3) 0.026(3) 0.055(4) 0.007(3) 0.000(3) 0.008(2)
C1 0.030(4) 0.036(4) 0.041(4) 0.001(3) 0.003(3) 0.011(3)
C2 0.030(4) 0.034(4) 0.071(6) 0.005(4) -0.006(4) 0.007(3)
C3 0.030(4) 0.033(4) 0.042(4) 0.005(3) 0.007(3) 0.012(3)
C4 0.049(5) 0.031(4) 0.045(5) 0.010(3) 0.006(4) 0.010(3)
C5 0.030(3) 0.027(3) 0.034(4) 0.002(3) 0.010(3) 0.004(3)
C6 0.060(5) 0.032(4) 0.035(4) 0.007(3) 0.007(4) 0.016(4)
C7 0.037(4) 0.037(4) 0.047(4) 0.005(3) 0.001(3) 0.015(3)
C8 0.039(5) 0.044(5) 0.086(8) 0.003(5) -0.006(5) 0.018(4)
C9 0.024(3) 0.026(3) 0.043(4) 0.004(3) 0.001(3) 0.005(3)
C10 0.056(5) 0.032(4) 0.042(4) 0.005(3) 0.006(4) 0.010(4)
C11 0.068(6) 0.051(5) 0.045(5) 0.022(4) 0.006(4) 0.008(5)
C12 0.057(5) 0.037(5) 0.065(6) 0.024(4) 0.006(5) 0.007(4)
C13 0.066(6) 0.034(5) 0.068(7) 0.005(4) 0.009(5) -0.003(4)
C14 0.057(5) 0.034(4) 0.047(5) 0.010(4) 0.000(4) -0.004(4)
C15 0.028(3) 0.039(4) 0.035(4) 0.012(3) -0.001(3) 0.008(3)
C16 0.037(4) 0.044(4) 0.043(4) 0.010(4) -0.001(3) 0.013(3)
C17 0.055(6) 0.071(7) 0.054(6) 0.018(5) -0.017(5) 0.014(5)
C18 0.058(6) 0.100(9) 0.038(5) 0.008(5) -0.010(4) 0.006(6)
C19 0.059(6) 0.082(7) 0.028(4) 0.000(4) 0.006(4) 0.020(5)
C20 0.045(5) 0.062(6) 0.034(4) 0.004(4) 0.001(3) 0.021(4)
C21 0.028(3) 0.025(3) 0.032(3) 0.004(3) 0.003(3) 0.006(3)
C22 0.024(3) 0.033(3) 0.023(3) 0.005(3) 0.003(2) 0.008(3)
C23 0.027(3) 0.028(3) 0.035(4) 0.007(3) 0.002(3) 0.010(3)
C24 0.026(3) 0.032(4) 0.039(4) 0.002(3) 0.000(3) 0.006(3)
C25 0.027(3) 0.029(3) 0.043(4) 0.005(3) 0.000(3) 0.007(3)
C26 0.033(4) 0.033(4) 0.048(4) 0.008(3) 0.001(3) 0.005(3)
C27 0.044(5) 0.043(5) 0.068(6) 0.014(4) -0.004(4) 0.016(4)
C28 0.030(4) 0.042(5) 0.100(8) 0.005(5) -0.011(5) 0.013(4)
C29 0.029(4) 0.044(5) 0.092(8) 0.011(5) 0.006(4) 0.011(4)
C30 0.025(4) 0.035(4) 0.063(5) 0.011(4) 0.008(3) 0.006(3)
C31 0.030(4) 0.026(3) 0.056(5) 0.009(3) 0.013(3) 0.012(3)
C32 0.034(4) 0.035(4) 0.063(5) 0.017(4) 0.017(4) 0.005(3)
C33 0.041(5) 0.041(5) 0.118(10) 0.028(6) 0.037(6) 0.011(4)
C34 0.036(5) 0.029(4) 0.125(11) 0.002(5) 0.019(6) 0.000(4)
C35 0.039(5) 0.034(4) 0.088(8) -0.008(5) -0.006(5) 0.006(4)
C36 0.038(4) 0.032(4) 0.061(5) 0.004(4) 0.007(4) 0.008(3)
C37 0.034(4) 0.034(4) 0.032(4) 0.008(3) 0.008(3) 0.008(3)
C38 0.041(4) 0.048(5) 0.047(5) 0.016(4) 0.010(4) 0.017(4)
C39 0.047(5) 0.077(7) 0.053(5) 0.024(5) 0.006(4) 0.024(5)
C40 0.055(5) 0.088(8) 0.032(4) 0.017(5) 0.004(4) 0.022(5)
C41 0.072(6) 0.062(6) 0.033(4) 0.006(4) 0.014(4) 0.025(5)
C42 0.059(5) 0.046(5) 0.039(4) 0.015(4) 0.014(4) 0.028(4)
C43 0.027(3) 0.023(3) 0.044(4) 0.008(3) 0.010(3) 0.009(3)
C44 0.039(4) 0.033(4) 0.060(5) 0.005(4) 0.016(4) 0.009(3)
C45 0.039(4) 0.031(4) 0.090(8) 0.019(4) 0.028(5) 0.011(3)
C46 0.028(4) 0.034(4) 0.085(7) 0.001(4) 0.008(4) 0.007(3)
C47 0.036(4) 0.041(4) 0.060(5) 0.005(4) -0.002(4) 0.005(3)
C48 0.036(4) 0.035(4) 0.042(4) 0.000(3) 0.003(3) 0.009(3)
C49 0.036(4) 0.027(3) 0.037(4) 0.005(3) 0.005(3) 0.008(3)
C50 0.037(4) 0.045(5) 0.043(4) 0.011(4) 0.006(3) 0.012(3)
C51 0.050(5) 0.075(7) 0.043(5) 0.018(5) -0.003(4) 0.021(5)
C52 0.067(7) 0.083(8) 0.035(5) 0.007(5) -0.001(4) 0.015(6)
C53 0.076(7) 0.064(6) 0.035(5) 0.004(4) 0.012(5) 0.024(5)
C54 0.059(5) 0.041(4) 0.037(4) 0.008(3) 0.012(4) 0.024(4)
C55 0.032(4) 0.028(4) 0.053(5) 0.011(3) 0.008(3) 0.009(3)
C56 0.029(3) 0.028(3) 0.031(3) 0.009(3) 0.006(3) 0.008(3)
C57 0.031(3) 0.031(3) 0.033(3) 0.009(3) 0.007(3) 0.010(3)
C58 0.028(3) 0.028(3) 0.038(4) 0.006(3) 0.006(3) 0.008(3)
C59 0.027(4) 0.032(4) 0.070(6) 0.006(4) 0.000(4) 0.010(3)
C60 0.034(4) 0.040(4) 0.064(6) 0.013(4) 0.002(4) 0.011(3)
C61 0.051(5) 0.036(5) 0.087(8) 0.012(5) -0.003(5) 0.016(4)
C62 0.035(4) 0.048(5) 0.100(9) 0.005(5) -0.006(5) 0.019(4)
C63 0.033(4) 0.051(6) 0.117(10) 0.015(6) 0.009(5) 0.016(4)
C64 0.034(4) 0.045(5) 0.101(9) 0.023(5) 0.014(5) 0.011(4)
C65 0.043(4) 0.029(4) 0.034(4) 0.002(3) -0.003(3) 0.007(3)
C66 0.060(6) 0.052(5) 0.050(5) 0.011(4) -0.010(4) 0.020(5)
C67 0.079(8) 0.077(8) 0.064(7) 0.014(6) -0.027(6) 0.022(7)
C68 0.131(12) 0.058(7) 0.039(5) 0.008(5) -0.016(6) 0.020(7)
C69 0.096(9) 0.052(6) 0.042(5) 0.001(4) 0.008(5) 0.025(6)
C70 0.058(5) 0.055(5) 0.037(4) -0.003(4) 0.000(4) 0.020(4)
C71 0.025(3) 0.032(4) 0.037(4) 0.001(3) 0.003(3) 0.007(3)
C72 0.053(5) 0.037(4) 0.035(4) 0.004(3) 0.005(4) 0.007(4)
C73 0.073(6) 0.041(5) 0.044(5) 0.014(4) 0.013(4) 0.012(4)
C74 0.052(5) 0.033(4) 0.054(5) 0.011(4) 0.008(4) 0.004(4)
C75 0.076(7) 0.032(4) 0.051(5) 0.004(4) -0.012(5) 0.001(4)
C76 0.072(6) 0.026(4) 0.038(4) 0.002(3) -0.004(4) 0.003(4)
Cu5 0.0297(4) 0.0296(4) 0.0465(5) 0.0113(4) 0.0017(4) 0.0078(4)
Cu6 0.0260(4) 0.0266(4) 0.0353(4) 0.0063(3) 0.0002(3) 0.0049(3)
Cu7 0.0266(4) 0.0262(4) 0.0351(4) 0.0065(3) 0.0000(3) 0.0043(3)
Cu8 0.0310(4) 0.0289(4) 0.0409(5) 0.0095(4) 0.0027(4) 0.0080(3)
P5 0.0239(8) 0.0249(8) 0.0334(9) 0.0042(7) 0.0033(7) 0.0061(6)
P6 0.0248(8) 0.0220(8) 0.0396(10) 0.0045(7) -0.0008(7) 0.0052(7)
P7 0.0257(8) 0.0239(8) 0.0307(9) 0.0027(7) 0.0002(7) 0.0070(7)
P8 0.0254(8) 0.0269(8) 0.0312(9) 0.0049(7) 0.0045(7) 0.0068(7)
O9 0.036(3) 0.031(3) 0.072(4) 0.014(3) 0.012(3) 0.008(2)
O10 0.030(3) 0.036(3) 0.047(3) 0.010(2) 0.006(2) 0.008(2)
O11 0.051(3) 0.022(2) 0.043(3) 0.013(2) -0.002(3) -0.004(2)
O12 0.038(3) 0.024(2) 0.038(3) 0.008(2) -0.001(2) 0.005(2)
O13 0.033(3) 0.022(2) 0.037(3) 0.007(2) -0.005(2) -0.002(2)
O14 0.054(3) 0.026(3) 0.041(3) 0.011(2) -0.001(3) 0.003(2)
O15 0.030(3) 0.032(3) 0.062(4) 0.012(3) 0.008(3) 0.012(2)
O16 0.036(3) 0.037(3) 0.084(5) 0.018(3) 0.019(3) 0.015(3)
O21 0.034(3) 0.027(3) 0.050(3) 0.012(2) 0.011(2) 0.008(2)
O22 0.035(3) 0.035(3) 0.080(5) 0.021(3) 0.021(3) 0.008(2)
O23 0.032(3) 0.032(3) 0.089(5) 0.021(3) 0.020(3) 0.011(2)
O24 0.035(3) 0.033(3) 0.048(3) 0.011(2) 0.009(2) 0.011(2)
N3 0.025(3) 0.024(3) 0.040(3) 0.006(2) 0.006(2) 0.006(2)
N4 0.028(3) 0.030(3) 0.040(3) 0.007(3) 0.005(2) 0.008(2)
C77 0.033(4) 0.035(4) 0.035(4) 0.008(3) 0.001(3) 0.013(3)
C78 0.033(4) 0.036(4) 0.064(5) 0.010(4) 0.013(4) 0.011(3)
C79 0.030(4) 0.029(4) 0.042(4) 0.005(3) -0.005(3) 0.005(3)
C80 0.069(6) 0.032(4) 0.038(4) 0.001(3) -0.005(4) 0.011(4)
C81 0.032(4) 0.040(4) 0.064(6) 0.009(4) 0.009(4) 0.013(3)
C82 0.046(5) 0.039(5) 0.133(12) 0.020(6) 0.039(7) 0.014(4)
C83 0.031(3) 0.025(3) 0.034(4) 0.003(3) -0.001(3) 0.007(3)
C84 0.055(5) 0.027(4) 0.039(4) 0.005(3) -0.002(4) 0.009(3)
C85 0.024(3) 0.028(3) 0.033(3) 0.003(3) 0.000(3) 0.002(3)
C86 0.051(5) 0.033(4) 0.038(4) 0.004(3) 0.002(4) 0.008(3)
C87 0.062(6) 0.044(5) 0.041(5) -0.008(4) 0.003(4) 0.002(4)
C88 0.050(5) 0.027(4) 0.063(6) -0.001(4) 0.001(4) 0.000(3)
C89 0.084(8) 0.034(5) 0.051(5) 0.012(4) 0.008(5) -0.007(5)
C90 0.071(6) 0.036(4) 0.033(4) 0.004(3) 0.008(4) -0.002(4)
C91 0.029(3) 0.035(4) 0.033(4) -0.002(3) 0.006(3) 0.004(3)
C92 0.041(4) 0.057(5) 0.035(4) 0.009(4) 0.006(3) 0.017(4)
C93 0.061(6) 0.099(9) 0.032(5) 0.004(5) 0.005(4) 0.019(6)
C94 0.067(7) 0.092(9) 0.034(5) 0.001(5) 0.022(5) 0.012(6)
C95 0.066(7) 0.068(7) 0.056(6) 0.004(5) 0.031(5) 0.025(6)
C96 0.042(4) 0.039(4) 0.050(5) -0.001(4) 0.011(4) 0.013(3)
C97 0.023(3) 0.027(3) 0.034(3) 0.003(3) 0.003(3) 0.007(3)
C98 0.030(3) 0.031(3) 0.025(3) 0.002(3) 0.002(3) 0.009(3)
C99 0.030(3) 0.028(3) 0.031(3) 0.002(3) -0.002(3) 0.009(3)
C100 0.026(3) 0.024(3) 0.044(4) 0.006(3) 0.004(3) 0.005(3)
C101 0.025(3) 0.034(4) 0.038(4) 0.008(3) 0.005(3) 0.010(3)
C102 0.029(4) 0.033(4) 0.052(5) 0.007(3) 0.003(3) 0.006(3)
C103 0.027(4) 0.046(5) 0.085(7) 0.012(5) 0.006(4) 0.010(3)
C104 0.037(4) 0.043(5) 0.089(8) 0.012(5) 0.015(5) 0.016(4)
C105 0.045(5) 0.036(4) 0.060(5) 0.004(4) 0.014(4) 0.017(4)
C106 0.033(4) 0.030(4) 0.045(4) 0.004(3) 0.005(3) 0.008(3)
C107 0.028(4) 0.025(4) 0.069(6) 0.007(4) 0.000(4) 0.010(3)
C108 0.041(5) 0.029(4) 0.092(8) 0.006(4) -0.014(5) 0.005(3)
C109 0.033(5) 0.032(5) 0.148(13) 0.020(6) -0.023(6) -0.002(4)
C110 0.023(4) 0.044(6) 0.180(16) 0.049(8) -0.001(6) 0.002(4)
C111 0.039(5) 0.066(7) 0.129(12) 0.057(8) 0.028(6) 0.013(5)
C112 0.036(4) 0.038(4) 0.084(7) 0.017(5) 0.011(4) 0.010(4)
C113 0.035(4) 0.029(4) 0.043(4) -0.001(3) -0.001(3) 0.006(3)
C114 0.061(6) 0.045(5) 0.045(5) -0.007(4) -0.013(4) 0.027(4)
C115 0.071(7) 0.064(6) 0.039(5) -0.001(4) -0.011(4) 0.027(5)
C116 0.072(7) 0.075(7) 0.038(5) -0.004(5) 0.002(5) 0.024(6)
C117 0.052(5) 0.073(7) 0.047(5) -0.013(5) 0.000(4) 0.028(5)
C118 0.033(4) 0.048(5) 0.044(4) -0.002(4) 0.001(3) 0.012(3)
C119 0.027(3) 0.023(3) 0.045(4) 0.008(3) 0.002(3) 0.007(3)
C120 0.033(4) 0.028(4) 0.047(4) 0.000(3) -0.005(3) 0.004(3)
C121 0.040(4) 0.035(4) 0.069(6) 0.004(4) 0.002(4) 0.005(3)
C122 0.036(4) 0.035(4) 0.083(7) 0.019(4) 0.009(4) 0.005(3)
C123 0.040(4) 0.043(5) 0.061(5) 0.017(4) 0.014(4) 0.013(4)
C124 0.037(4) 0.034(4) 0.045(4) 0.014(3) 0.004(3) 0.009(3)
C125 0.036(4) 0.029(3) 0.033(4) 0.003(3) 0.001(3) 0.006(3)
C126 0.037(4) 0.042(4) 0.046(4) 0.002(3) 0.005(3) 0.011(3)
C127 0.056(6) 0.067(6) 0.050(5) -0.004(5) 0.010(4) 0.025(5)
C128 0.069(6) 0.065(6) 0.034(4) -0.005(4) 0.011(4) 0.012(5)
C129 0.069(6) 0.057(6) 0.036(5) -0.003(4) -0.005(4) 0.019(5)
C130 0.054(5) 0.056(5) 0.031(4) 0.003(4) 0.001(4) 0.018(4)
C131 0.030(3) 0.028(3) 0.040(4) 0.006(3) 0.004(3) 0.008(3)
C132 0.027(3) 0.028(3) 0.026(3) -0.002(3) 0.003(3) 0.005(3)
C133 0.027(3) 0.023(3) 0.030(3) 0.002(2) 0.002(3) 0.006(3)
C134 0.027(3) 0.025(3) 0.031(3) 0.004(3) 0.005(3) 0.007(3)
C135 0.032(4) 0.031(4) 0.043(4) 0.005(3) 0.008(3) 0.012(3)
C136 0.030(4) 0.033(4) 0.052(5) 0.004(3) 0.002(3) 0.006(3)
C137 0.044(5) 0.032(4) 0.066(6) 0.002(4) 0.007(4) 0.015(3)
C138 0.037(4) 0.042(5) 0.089(8) 0.012(5) 0.015(5) 0.020(4)
C139 0.032(4) 0.048(5) 0.070(6) 0.009(4) 0.002(4) 0.011(4)
C140 0.034(4) 0.033(4) 0.052(5) 0.005(3) 0.003(3) 0.007(3)
C141 0.029(3) 0.025(3) 0.040(4) 0.006(3) 0.004(3) 0.008(3)
C142 0.070(6) 0.036(4) 0.040(4) 0.008(3) 0.004(4) -0.004(4)
C143 0.074(7) 0.036(5) 0.056(6) 0.018(4) 0.003(5) -0.004(4)
C144 0.048(5) 0.025(4) 0.073(6) 0.007(4) -0.002(4) 0.001(3)
C145 0.066(6) 0.036(4) 0.041(4) -0.003(4) -0.003(4) 0.004(4)
C146 0.054(5) 0.030(4) 0.037(4) 0.010(3) 0.002(4) 0.003(3)
C147 0.031(4) 0.032(4) 0.034(4) 0.004(3) 0.002(3) 0.004(3)
C148 0.045(4) 0.049(5) 0.040(4) 0.007(4) 0.008(3) 0.022(4)
C149 0.056(5) 0.063(6) 0.035(4) 0.005(4) 0.002(4) 0.016(5)
C150 0.057(6) 0.085(8) 0.038(5) 0.001(5) 0.013(4) 0.020(5)
C151 0.049(5) 0.074(6) 0.040(4) 0.007(4) 0.018(4) 0.031(5)
C152 0.036(4) 0.045(4) 0.041(4) 0.003(3) 0.006(3) 0.013(3)
Cl5 0.134(4) 0.131(4) 0.129(4) 0.034(3) 0.038(3) 0.064(4)
Cl6 0.155(6) 0.139(5) 0.365(14) 0.099(7) 0.140(8) 0.082(5)
C155 0.19(3) 0.22(3) 0.14(2) 0.04(2) 0.09(2) 0.11(3)
Cl3 0.131(5) 0.176(6) 0.259(9) 0.124(7) 0.064(5) 0.083(5)
Cl4 0.114(4) 0.139(5) 0.216(7) 0.019(5) -0.060(5) 0.030(4)
C154 0.145(17) 0.117(15) 0.075(10) 0.024(10) 0.022(11) 0.005(13)
Cl1 0.285(14) 0.328(16) 0.51(2) 0.297(17) 0.223(15) 0.219(13)
Cl2 0.235(11) 0.217(10) 0.224(10) -0.081(8) -0.078(8) 0.123(9)
C153 0.26(4) 0.17(2) 0.065(10) 0.010(13) -0.006(16) -0.08(2)
Cl7 0.236(11) 0.160(8) 0.47(2) -0.064(11) -0.105(13) 0.118(9)
Cl8 0.239(10) 0.235(10) 0.155(6) 0.109(7) 0.076(6) 0.113(8)
C156 0.27(4) 0.17(3) 0.081(13) 0.014(15) 0.038(19) -0.03(3)

loop_
_atom_type_symbol
_atom_type_description
_atom_type_scat_dispersion_real
_atom_type_scat_dispersion_imag
_atom_type_scat_source
C C 0.0033 0.0016 'International Tables Vol C Tables 4.2.6.8 and 6.1.1.4'
H H 0.0000 0.0000 'International Tables Vol C Tables 4.2.6.8 and 6.1.1.4'
Cl Cl 0.1484 0.1585 'International Tables Vol C Tables 4.2.6.8 and 6.1.1.4'
Cu Cu 0.3201 1.2651 'International Tables Vol C Tables 4.2.6.8 and 6.1.1.4'
N N 0.0061 0.0033 'International Tables Vol C Tables 4.2.6.8 and 6.1.1.4'
O O 0.0106 0.0060 'International Tables Vol C Tables 4.2.6.8 and 6.1.1.4'
P P 0.1023 0.0942 'International Tables Vol C Tables 4.2.6.8 and 6.1.1.4'

loop_
_exptl_crystal_face_index_h
_exptl_crystal_face_index_k
_exptl_crystal_face_index_l
_exptl_crystal_face_perp_dist
4 -4 1 0.0723
2 -2 -4 0.0947
1 2 -4 0.0965
0 2 4 0.1054
0 0 1 0.1342
-4 4 -1 0.0642
-2 0 4 0.0941
1 -4 1 0.0582
0 0 -1 0.1146

loop_
_geom_angle_atom_site_label_1
_geom_angle_atom_site_label_2
_geom_angle_atom_site_label_3
_geom_angle
P1 Cu1 Cu2 118.57(6)
O1 Cu1 Cu2 86.19(18)
O1 Cu1 P1 128.4(2)
O1 Cu1 O3 112.3(3)
O3 Cu1 Cu2 84.85(17)
O3 Cu1 P1 114.30(19)
P2 Cu2 Cu1 85.62(6)
O2 Cu2 Cu1 81.56(16)
O2 Cu2 P2 126.30(19)
O2 Cu2 O5 90.5(2)
O4 Cu2 Cu1 82.04(14)
O4 Cu2 P2 129.36(16)
O4 Cu2 O2 100.1(2)
O4 Cu2 O5 80.76(19)
O5 Cu2 Cu1 159.47(15)
O5 Cu2 P2 114.06(15)
P3 Cu3 Cu4 85.75(6)
P3 Cu3 O4 112.83(15)
O4 Cu3 Cu4 160.75(14)
O5 Cu3 Cu4 83.72(15)
O5 Cu3 P3 129.68(16)
O5 Cu3 O4 80.4(2)
O7 Cu3 Cu4 82.65(17)
O7 Cu3 P3 127.06(19)
O7 Cu3 O4 89.4(2)
O7 Cu3 O5 100.1(2)
P4 Cu4 Cu3 118.77(6)
O6 Cu4 Cu3 83.59(16)
O6 Cu4 P4 116.47(19)
O8 Cu4 Cu3 85.39(19)
O8 Cu4 P4 129.9(2)
O8 Cu4 O6 108.8(3)
C9 P1 Cu1 112.1(3)
C15 P1 Cu1 120.2(3)
C15 P1 C9 104.9(4)
C15 P1 C22 105.4(3)
C22 P1 Cu1 109.6(2)
C22 P1 C9 103.0(3)
C23 P2 Cu2 123.0(3)
C31 P2 Cu2 109.4(3)
C31 P2 C23 103.5(3)
C31 P2 C37 105.3(4)
C37 P2 Cu2 112.6(3)
C37 P2 C23 101.4(4)
C43 P3 Cu3 107.1(2)
C43 P3 C56 103.5(3)
C49 P3 Cu3 113.2(3)
C49 P3 C43 106.6(4)
C49 P3 C56 100.5(3)
C56 P3 Cu3 124.4(2)
C57 P4 Cu4 109.2(2)
C65 P4 Cu4 121.5(3)
C65 P4 C57 104.3(4)
C65 P4 C71 106.1(4)
C71 P4 Cu4 111.8(2)
C71 P4 C57 101.9(3)
C1 O1 Cu1 121.6(5)
C1 O2 Cu2 124.2(5)
C3 O3 Cu1 123.6(6)
Cu2 O4 Cu3 99.1(2)
C3 O4 Cu2 125.5(5)
C3 O4 Cu3 135.5(5)
Cu3 O5 Cu2 99.8(2)
C5 O5 Cu2 136.4(5)
C5 O5 Cu3 123.9(5)
C5 O6 Cu4 123.9(5)
C7 O7 Cu3 123.7(5)
C7 O8 Cu4 122.8(6)
C21 N1 C24 109.5(6)
C21 N1 C25 124.0(6)
C24 N1 C25 126.5(6)
C55 N2 C59 125.6(7)
C58 N2 C55 111.0(6)
C58 N2 C59 123.3(7)
O1 C1 C2 117.1(7)
O2 C1 O1 125.8(7)
O2 C1 C2 117.1(7)
O3 C3 O4 123.1(8)
O3 C3 C4 118.7(7)
O4 C3 C4 118.2(7)
O5 C5 O6 123.7(7)
O5 C5 C6 118.9(7)
O6 C5 C6 117.4(7)
O7 C7 O8 124.9(8)
O7 C7 C8 117.4(8)
O8 C7 C8 117.7(8)
C10 C9 P1 117.3(6)
C14 C9 P1 124.0(7)
C14 C9 C10 118.8(8)
C9 C10 C11 119.8(8)
C12 C11 C10 121.3(9)
C13 C12 C11 119.5(9)
C12 C13 C14 120.3(10)
C9 C14 C13 120.3(9)
C16 C15 P1 117.7(6)
C16 C15 C20 119.1(8)
C20 C15 P1 122.9(6)
C17 C16 C15 119.2(9)
C16 C17 C18 120.8(9)
C19 C18 C17 119.8(9)
C20 C19 C18 120.3(10)
C19 C20 C15 120.8(9)
O17 C21 N1 125.4(6)
O17 C21 C22 127.5(7)
N1 C21 C22 106.9(6)
C21 C22 P1 124.4(5)
C23 C22 P1 127.3(5)
C23 C22 C21 108.2(6)
C22 C23 P2 126.2(5)
C22 C23 C24 108.2(6)
C24 C23 P2 125.7(5)
O18 C24 N1 124.4(7)
O18 C24 C23 128.9(7)
N1 C24 C23 106.6(6)
C26 C25 N1 118.2(7)
C30 C25 N1 120.7(7)
C30 C25 C26 121.1(7)
C27 C26 C25 119.3(8)
C26 C27 C28 121.1(9)
C27 C28 C29 119.4(8)
C28 C29 C30 120.2(9)
C25 C30 C29 118.9(8)
C32 C31 P2 123.4(7)
C32 C31 C36 119.8(8)
C36 C31 P2 116.8(6)
C31 C32 C33 117.8(10)
C34 C33 C32 121.8(10)
C33 C34 C35 120.1(9)
C36 C35 C34 121.4(11)
C35 C36 C31 119.1(9)
C38 C37 P2 117.5(6)
C42 C37 P2 123.3(6)
C42 C37 C38 119.2(8)
C39 C38 C37 120.9(9)
C38 C39 C40 119.9(9)
C41 C40 C39 120.4(9)
C40 C41 C42 119.9(9)
C41 C42 C37 119.7(8)
C44 C43 P3 123.1(7)
C48 C43 P3 117.2(6)
C48 C43 C44 119.6(8)
C45 C44 C43 119.4(10)
C46 C45 C44 121.3(9)
C45 C46 C47 119.3(9)
C46 C47 C48 120.2(9)
C43 C48 C47 120.2(8)
C50 C49 P3 117.5(6)
C54 C49 P3 124.7(6)
C54 C49 C50 117.8(8)
C49 C50 C51 120.0(9)
C52 C51 C50 120.2(10)
C51 C52 C53 120.7(10)
C54 C53 C52 118.1(9)
C53 C54 C49 123.1(9)
O19 C55 N2 124.9(7)
O19 C55 C56 129.3(7)
N2 C55 C56 105.8(6)
C55 C56 P3 125.4(5)
C57 C56 P3 126.7(6)
C57 C56 C55 107.9(6)
C56 C57 P4 126.9(6)
C56 C57 C58 108.6(6)
C58 C57 P4 124.5(5)
O20 C58 N2 126.2(7)
O20 C58 C57 127.5(7)
N2 C58 C57 106.2(6)
C60 C59 N2 119.0(8)
C60 C59 C64 120.4(8)
C64 C59 N2 120.6(8)
C59 C60 C61 120.7(9)
C60 C61 C62 118.7(10)
C63 C62 C61 119.6(9)
C62 C63 C64 122.1(10)
C63 C64 C59 118.5(10)
C66 C65 P4 118.1(7)
C70 C65 P4 123.2(7)
C70 C65 C66 118.7(8)
C67 C66 C65 120.0(10)
C66 C67 C68 120.8(11)
C69 C68 C67 119.7(10)
C68 C69 C70 120.5(11)
C65 C70 C69 120.3(9)
C72 C71 P4 116.5(6)
C72 C71 C76 117.9(8)
C76 C71 P4 125.6(6)
C71 C72 C73 120.4(8)
C72 C73 C74 121.2(9)
C75 C74 C73 118.3(8)
C76 C75 C74 120.3(9)
C75 C76 C71 121.8(9)
P5 Cu5 Cu6 118.25(6)
O9 Cu5 Cu6 86.37(17)
O9 Cu5 P5 127.3(2)
O9 Cu5 O11 112.3(3)
O11 Cu5 Cu6 84.76(15)
O11 Cu5 P5 115.54(18)
P6 Cu6 Cu5 86.12(6)
O10 Cu6 Cu5 81.23(16)
O10 Cu6 P6 126.22(18)
O10 Cu6 O13 90.6(2)
O12 Cu6 Cu5 82.70(15)
O12 Cu6 P6 129.06(16)
O12 Cu6 O10 100.9(2)
O12 Cu6 O13 80.9(2)
O13 Cu6 Cu5 159.97(14)
O13 Cu6 P6 113.24(15)
P7 Cu7 Cu8 87.38(6)
O12 Cu7 Cu8 159.02(15)
O12 Cu7 P7 112.55(16)
O13 Cu7 Cu8 81.65(14)
O13 Cu7 P7 129.51(16)
O13 Cu7 O12 80.5(2)
O13 Cu7 O15 101.5(2)
O15 Cu7 Cu8 81.87(16)
O15 Cu7 P7 125.5(2)
O15 Cu7 O12 91.0(2)
P8 Cu8 Cu7 117.35(6)
O14 Cu8 Cu7 85.58(16)
O14 Cu8 P8 119.35(18)
O16 Cu8 Cu7 86.34(18)
O16 Cu8 P8 122.9(2)
O16 Cu8 O14 113.2(3)
C85 P5 Cu5 112.5(2)
C91 P5 Cu5 120.6(3)
C91 P5 C85 104.0(4)
C91 P5 C98 105.5(3)
C98 P5 Cu5 110.0(2)
C98 P5 C85 102.7(3)
C99 P6 Cu6 123.3(2)
C107 P6 Cu6 108.4(3)
C107 P6 C99 103.8(3)
C107 P6 C113 105.5(4)
C113 P6 Cu6 112.8(3)
C113 P6 C99 101.4(3)
C119 P7 Cu7 108.9(2)
C119 P7 C125 105.6(4)
C119 P7 C132 103.0(3)
C125 P7 Cu7 111.2(3)
C125 P7 C132 101.1(3)
C132 P7 Cu7 125.2(2)
C133 P8 Cu8 110.6(2)
C133 P8 C141 102.9(3)
C133 P8 C147 104.9(3)
C141 P8 Cu8 112.1(3)
C147 P8 Cu8 119.1(3)
C147 P8 C141 105.8(4)
C77 O9 Cu5 121.6(5)
C77 O10 Cu6 124.9(5)
C79 O11 Cu5 124.5(5)
Cu6 O12 Cu7 99.3(2)
C79 O12 Cu6 124.8(5)
C79 O12 Cu7 135.8(5)
Cu7 O13 Cu6 99.3(2)
C83 O13 Cu6 135.2(5)
C83 O13 Cu7 125.5(5)
C83 O14 Cu8 123.7(5)
C81 O15 Cu7 124.1(5)
C81 O16 Cu8 122.1(6)
C97 N3 C100 110.3(6)
C97 N3 C101 123.4(6)
C100 N3 C101 126.2(6)
C131 N4 C135 125.8(6)
C134 N4 C131 110.7(6)
C134 N4 C135 123.5(6)
O9 C77 O10 125.3(7)
O9 C77 C78 117.5(7)
O10 C77 C78 117.2(7)
O11 C79 O12 122.6(8)
O11 C79 C80 119.4(7)
O12 C79 C80 118.0(7)
O15 C81 O16 125.4(8)
O15 C81 C82 118.1(8)
O16 C81 C82 116.4(8)
O13 C83 O14 122.3(7)
O13 C83 C84 119.0(7)
O14 C83 C84 118.7(7)
C86 C85 P5 116.5(6)
C86 C85 C90 118.8(7)
C90 C85 P5 124.7(6)
C85 C86 C87 119.2(8)
C88 C87 C86 121.8(9)
C87 C88 C89 119.0(8)
C88 C89 C90 120.8(9)
C89 C90 C85 120.3(8)
C92 C91 P5 122.5(6)
C96 C91 P5 117.5(7)
C96 C91 C92 119.8(8)
C93 C92 C91 119.4(9)
C94 C93 C92 120.6(11)
C93 C94 C95 120.8(9)
C94 C95 C96 120.4(9)
C91 C96 C95 119.1(9)
O21 C97 N3 126.7(6)
O21 C97 C98 126.9(6)
N3 C97 C98 106.3(6)
C97 C98 P5 124.6(5)
C99 C98 P5 126.6(5)
C99 C98 C97 108.7(6)
C98 C99 P6 126.8(6)
C98 C99 C100 107.1(6)
C100 C99 P6 126.1(5)
O22 C100 N3 124.5(7)
O22 C100 C99 128.6(7)
N3 C100 C99 106.9(6)
C102 C101 N3 119.9(7)
C102 C101 C106 122.5(7)
C106 C101 N3 117.6(7)
C101 C102 C103 117.8(8)
C104 C103 C102 121.3(8)
C103 C104 C105 119.5(8)
C106 C105 C104 120.1(8)
C105 C106 C101 118.7(8)
C108 C107 P6 124.0(8)
C108 C107 C112 119.3(9)
C112 C107 P6 116.6(7)
C109 C108 C107 120.2(13)
C110 C109 C108 120.2(12)
C111 C110 C109 120.4(10)
C110 C111 C112 120.5(13)
C111 C112 C107 119.3(11)
C114 C113 P6 123.8(7)
C114 C113 C118 119.5(8)
C118 C113 P6 116.7(7)
C113 C114 C115 119.9(9)
C116 C115 C114 120.4(10)
C115 C116 C117 120.8(10)
C116 C117 C118 120.0(9)
C117 C118 C113 119.3(9)
C120 C119 P7 123.7(6)
C124 C119 P7 116.8(6)
C124 C119 C120 119.5(7)
C119 C120 C121 119.4(9)
C122 C121 C120 120.4(9)
C123 C122 C121 121.6(9)
C122 C123 C124 118.6(9)
C119 C124 C123 120.4(8)
C126 C125 P7 117.8(6)
C126 C125 C130 118.7(8)
C130 C125 P7 123.5(6)
C127 C126 C125 121.3(9)
C128 C127 C126 119.6(9)
C127 C128 C129 120.4(9)
C130 C129 C128 119.3(10)
C125 C130 C129 120.6(9)
O23 C131 N4 125.4(7)
O23 C131 C132 128.7(7)
N4 C131 C132 105.9(6)
C131 C132 P7 126.3(5)
C133 C132 P7 126.0(5)
C133 C132 C131 107.6(6)
C132 C133 P8 126.9(5)
C132 C133 C134 107.9(6)
C134 C133 P8 125.2(5)
O24 C134 N4 125.5(6)
O24 C134 C133 127.1(6)
N4 C134 C133 107.3(6)
C136 C135 N4 118.0(7)
C140 C135 N4 121.2(7)
C140 C135 C136 120.8(7)
C137 C136 C135 118.9(8)
C136 C137 C138 120.4(8)
C139 C138 C137 120.0(8)
C138 C139 C140 120.1(9)
C135 C140 C139 119.7(8)
C142 C141 P8 124.3(6)
C142 C141 C146 119.5(7)
C146 C141 P8 116.2(6)
C141 C142 C143 120.3(9)
C144 C143 C142 120.0(9)
C143 C144 C145 120.0(8)
C144 C145 C146 119.8(9)
C141 C146 C145 120.4(8)
C148 C147 P8 123.0(6)
C148 C147 C152 120.4(8)
C152 C147 P8 116.7(6)
C147 C148 C149 119.8(8)
C150 C149 C148 118.9(9)
C149 C150 C151 121.1(9)
C152 C151 C150 120.0(8)
C151 C152 C147 119.8(8)
Cl5 C155 Cl6 110.8(16)
Cl4 C154 Cl3 112.8(10)
Cl2 C153 Cl1 110.1(14)
Cl8 C156 Cl7 111.9(16)

loop_
_geom_bond_atom_site_label_1
_geom_bond_atom_site_label_2
_geom_bond_distance
Cu1 Cu2 2.6560(12)
Cu1 P1 2.1633(19)
Cu1 O1 1.977(6)
Cu1 O3 2.018(6)
Cu2 P2 2.1618(19)
Cu2 O2 2.041(5)
Cu2 O4 2.037(5)
Cu2 O5 2.137(5)
Cu3 Cu4 2.6487(12)
Cu3 P3 2.1539(19)
Cu3 O4 2.154(5)
Cu3 O5 2.033(5)
Cu3 O7 2.022(6)
Cu4 P4 2.1661(19)
Cu4 O6 2.033(6)
Cu4 O8 1.973(6)
P1 C9 1.825(8)
P1 C15 1.801(8)
P1 C22 1.824(7)
P2 C23 1.847(7)
P2 C31 1.823(8)
P2 C37 1.825(8)
P3 C43 1.828(8)
P3 C49 1.821(8)
P3 C56 1.845(7)
P4 C57 1.829(8)
P4 C65 1.814(8)
P4 C71 1.825(8)
O1 C1 1.257(10)
O2 C1 1.250(10)
O3 C3 1.247(10)
O4 C3 1.260(9)
O5 C5 1.254(9)
O6 C5 1.259(9)
O7 C7 1.256(11)
O8 C7 1.262(11)
O17 C21 1.205(9)
O18 C24 1.210(10)
O19 C55 1.182(11)
O20 C58 1.204(9)
N1 C21 1.399(9)
N1 C24 1.406(10)
N1 C25 1.437(9)
N2 C55 1.404(10)
N2 C58 1.382(10)
N2 C59 1.418(10)
C1 C2 1.497(11)
C3 C4 1.503(12)
C5 C6 1.502(11)
C7 C8 1.506(12)
C9 C10 1.386(12)
C9 C14 1.380(12)
C10 C11 1.388(13)
C11 C12 1.369(15)
C12 C13 1.356(16)
C13 C14 1.406(14)
C15 C16 1.396(11)
C15 C20 1.415(12)
C16 C17 1.385(14)
C17 C18 1.398(18)
C18 C19 1.377(16)
C19 C20 1.362(13)
C21 C22 1.505(9)
C22 C23 1.345(10)
C23 C24 1.512(10)
C25 C26 1.391(11)
C25 C30 1.382(11)
C26 C27 1.369(12)
C27 C28 1.385(15)
C28 C29 1.391(15)
C29 C30 1.396(12)
C31 C32 1.400(12)
C31 C36 1.407(13)
C32 C33 1.424(14)
C33 C34 1.328(19)
C34 C35 1.378(18)
C35 C36 1.375(13)
C37 C38 1.406(11)
C37 C42 1.405(11)
C38 C39 1.353(14)
C39 C40 1.409(15)
C40 C41 1.380(15)
C41 C42 1.393(13)
C43 C44 1.398(12)
C43 C48 1.382(12)
C44 C45 1.379(13)
C45 C46 1.376(16)
C46 C47 1.386(14)
C47 C48 1.388(12)
C49 C50 1.391(11)
C49 C54 1.381(11)
C50 C51 1.399(13)
C51 C52 1.355(16)
C52 C53 1.403(17)
C53 C54 1.361(14)
C55 C56 1.525(10)
C56 C57 1.339(11)
C57 C58 1.519(10)
C59 C60 1.378(13)
C59 C64 1.392(13)
C60 C61 1.394(13)
C61 C62 1.403(16)
C62 C63 1.366(17)
C63 C64 1.381(14)
C65 C66 1.395(12)
C65 C70 1.388(13)
C66 C67 1.372(16)
C67 C68 1.39(2)
C68 C69 1.350(19)
C69 C70 1.393(14)
C71 C72 1.384(12)
C71 C76 1.386(11)
C72 C73 1.385(12)
C73 C74 1.386(14)
C74 C75 1.383(14)
C75 C76 1.373(13)
Cu5 Cu6 2.6450(12)
Cu5 P5 2.159(2)
Cu5 O9 1.983(6)
Cu5 O11 2.003(6)
Cu6 P6 2.160(2)
Cu6 O10 2.037(6)
Cu6 O12 2.031(6)
Cu6 O13 2.141(5)
Cu7 Cu8 2.6396(12)
Cu7 P7 2.1654(19)
Cu7 O12 2.151(5)
Cu7 O13 2.041(5)
Cu7 O15 2.047(5)
Cu8 P8 2.156(2)
Cu8 O14 1.986(6)
Cu8 O16 1.972(6)
P5 C85 1.827(7)
P5 C91 1.808(8)
P5 C98 1.819(7)
P6 C99 1.833(7)
P6 C107 1.817(8)
P6 C113 1.828(9)
P7 C119 1.816(8)
P7 C125 1.826(8)
P7 C132 1.840(7)
P8 C133 1.821(7)
P8 C141 1.830(7)
P8 C147 1.821(8)
O9 C77 1.241(10)
O10 C77 1.253(10)
O11 C79 1.249(10)
O12 C79 1.274(9)
O13 C83 1.257(9)
O14 C83 1.262(9)
O15 C81 1.241(11)
O16 C81 1.266(11)
O21 C97 1.192(9)
O22 C100 1.213(9)
O23 C131 1.186(10)
O24 C134 1.219(9)
N3 C97 1.391(9)
N3 C100 1.399(9)
N3 C101 1.454(9)
N4 C131 1.399(10)
N4 C134 1.379(9)
N4 C135 1.438(9)
C77 C78 1.528(11)
C79 C80 1.502(12)
C81 C82 1.511(12)
C83 C84 1.497(11)
C85 C86 1.389(11)
C85 C90 1.393(11)
C86 C87 1.393(12)
C87 C88 1.359(14)
C88 C89 1.377(15)
C89 C90 1.379(14)
C91 C92 1.401(12)
C91 C96 1.390(11)
C92 C93 1.383(13)
C93 C94 1.360(16)
C94 C95 1.368(18)
C95 C96 1.396(15)
C97 C98 1.517(9)
C98 C99 1.350(11)
C99 C100 1.524(10)
C101 C102 1.382(11)
C101 C106 1.386(11)
C102 C103 1.397(12)
C103 C104 1.374(14)
C104 C105 1.406(14)
C105 C106 1.386(11)
C107 C108 1.398(14)
C107 C112 1.404(15)
C108 C109 1.388(15)
C109 C110 1.38(2)
C110 C111 1.37(2)
C111 C112 1.402(13)
C113 C114 1.382(12)
C113 C118 1.404(12)
C114 C115 1.405(14)
C115 C116 1.353(16)
C116 C117 1.381(16)
C117 C118 1.403(13)
C119 C120 1.391(11)
C119 C124 1.390(12)
C120 C121 1.394(12)
C121 C122 1.368(16)
C122 C123 1.365(15)
C123 C124 1.412(12)
C125 C126 1.389(11)
C125 C130 1.390(12)
C126 C127 1.384(13)
C127 C128 1.373(16)
C128 C129 1.399(16)
C129 C130 1.392(13)
C131 C132 1.520(10)
C132 C133 1.357(10)
C133 C134 1.498(9)
C135 C136 1.388(11)
C135 C140 1.372(12)
C136 C137 1.384(12)
C137 C138 1.393(14)
C138 C139 1.364(14)
C139 C140 1.397(12)
C141 C142 1.372(12)
C141 C146 1.386(12)
C142 C143 1.405(14)
C143 C144 1.375(16)
C144 C145 1.383(14)
C145 C146 1.396(12)
C147 C148 1.390(12)
C147 C152 1.394(11)
C148 C149 1.396(13)
C149 C150 1.386(15)
C150 C151 1.389(15)
C151 C152 1.369(12)
Cl5 C155 1.73(3)
Cl6 C155 1.74(3)
Cl3 C154 1.73(2)
Cl4 C154 1.69(2)
Cl1 C153 1.81(4)
Cl2 C153 1.55(3)
Cl7 C156 1.74(4)
Cl8 C156 1.63(3)

loop_
_twin_individual_id
_twin_individual_mass_fraction_refined
1 0.870(11)
2 0.130(11)
